data_7250118
loop_
_publ_author_name
'Li, Jiangying'
'Ma, Haowen'
'Shi, Xiaoju'
'Jiao, Ting'
'Wang, Lin'
'Nie, Meiling'
'Wang, Xiaojuan'
'Deng, Zongwu'
'Zhang, Hailu'

_publ_section_title
;
 Inorganic salts of topiroxostat: metastable tautomeric form and improved
 pharmaceutical performance
;
_journal_issue 16
_journal_name_full CrystEngComm
_journal_page_first 2534
_journal_page_last 2544
_journal_paper_doi 10.1039/D5CE00073D
_journal_volume 27
_journal_year 2025
_chemical_formula_moiety 'H O4 S, C13 H9 N6'
_chemical_formula_sum 'C13 H10 N6 O4 S'
_chemical_formula_weight 346.33
_chemical_melting_point 507.55
_chemical_name_systematic 'FYX-H2SO4 II'
_space_group_crystal_system orthorhombic
_space_group_IT_number 34
_space_group_name_Hall 'P 2 -2n'
_space_group_name_H-M_alt 'P n n 2'
_atom_sites_solution_hydrogens mixed
_atom_sites_solution_primary dual
_audit_creation_date 2024-11-14
_audit_creation_method
;
Olex2 1.5
(compiled 2024.02.16 svn.r378c4104 for OlexSys, GUI svn.r6928)
;
_audit_update_record
;
2024-11-14 deposited with the CCDC.	2025-03-17 downloaded from the CCDC.
;
_cell_angle_alpha 90
_cell_angle_beta 90
_cell_angle_gamma 90
_cell_formula_units_Z 4
_cell_length_a 12.6047(13)
_cell_length_b 25.471(3)
_cell_length_c 4.4874(5)
_cell_measurement_reflns_used 9975
_cell_measurement_temperature 150.00
_cell_measurement_theta_max 57.127
_cell_measurement_theta_min 4.295
_cell_volume 1440.7(3)
_computing_cell_refinement 'SAINT V8.40B (?, 2016)'
_computing_data_reduction 'SAINT V8.40B (?, 2016)'
_computing_molecular_graphics 'Olex2 1.5 (Dolomanov et al., 2009)'
_computing_publication_material 'Olex2 1.5 (Dolomanov et al., 2009)'
_computing_structure_refinement 'SHELXL 2018/3 (Sheldrick, 2015)'
_computing_structure_solution 'SHELXT 2018/2 (Sheldrick, 2018)'
_diffrn_ambient_temperature 150.00
_diffrn_measured_fraction_theta_full 0.996
_diffrn_measured_fraction_theta_max 0.993
_diffrn_measurement_device_type 'Bruker APEX-II CCD'
_diffrn_measurement_method '\f and \w scans'
_diffrn_radiation_type GaK\a
_diffrn_radiation_wavelength 1.34139
_diffrn_reflns_av_R_equivalents 0.0705
_diffrn_reflns_av_unetI/netI 0.0461
_diffrn_reflns_Laue_measured_fraction_full 0.996
_diffrn_reflns_Laue_measured_fraction_max 0.993
_diffrn_reflns_limit_h_max 15
_diffrn_reflns_limit_h_min -15
_diffrn_reflns_limit_k_max 31
_diffrn_reflns_limit_k_min -31
_diffrn_reflns_limit_l_max 4
_diffrn_reflns_limit_l_min -5
_diffrn_reflns_number 15054
_diffrn_reflns_point_group_measured_fraction_full 0.938
_diffrn_reflns_point_group_measured_fraction_max 0.925
_diffrn_reflns_theta_full 53.594
_diffrn_reflns_theta_max 57.093
_diffrn_reflns_theta_min 3.404
_diffrn_source_current 2.86
_diffrn_source_power 0.1997996
_diffrn_source_voltage 69.86
_diffrn_standards_number 0
_exptl_absorpt_coefficient_mu 1.520
_exptl_absorpt_correction_T_max 0.7512
_exptl_absorpt_correction_T_min 0.5352
_exptl_absorpt_correction_type multi-scan
_exptl_absorpt_process_details
;
SADABS-2016/2 (Bruker,2016/2) was used for absorption correction.
wR2(int) was 0.1681 before and 0.0768 after correction.
The Ratio of minimum to maximum transmission is 0.7125.
The \l/2 correction factor is Not present.
;
_exptl_crystal_colour 'clear light colourless'
_exptl_crystal_colour_lustre clear
_exptl_crystal_colour_modifier light
_exptl_crystal_colour_primary colourless
_exptl_crystal_density_diffrn 1.597
_exptl_crystal_description needle
_exptl_crystal_F_000 712
_exptl_crystal_recrystallization_method 'Re-crystallisation from solvent: methyl alcohol'
_exptl_crystal_size_max 0.9
_exptl_crystal_size_mid 0.1
_exptl_crystal_size_min 0.1
_refine_diff_density_max 0.232
_refine_diff_density_min -0.474
_refine_diff_density_rms 0.056
_refine_ls_abs_structure_details
;
 Flack x determined using 966 quotients [(I+)-(I-)]/[(I+)+(I-)]
 (Parsons, Flack and Wagner, Acta Cryst. B69 (2013) 249-259).
;
_refine_ls_abs_structure_Flack 0.057(14)
_refine_ls_extinction_method none
_refine_ls_goodness_of_fit_ref 1.059
_refine_ls_hydrogen_treatment mixed
_refine_ls_matrix_type full
_refine_ls_number_parameters 221
_refine_ls_number_reflns 2754
_refine_ls_number_restraints 1
_refine_ls_restrained_S_all 1.059
_refine_ls_R_factor_all 0.0372
_refine_ls_R_factor_gt 0.0347
_refine_ls_shift/su_max 0.000
_refine_ls_shift/su_mean 0.000
_refine_ls_structure_factor_coef Fsqd
_refine_ls_weighting_details 'w=1/[\s^2^(Fo^2^)+(0.0454P)^2^+0.4682P] where P=(Fo^2^+2Fc^2^)/3'
_refine_ls_weighting_scheme calc
_refine_ls_wR_factor_gt 0.0880
_refine_ls_wR_factor_ref 0.0896
_reflns_Friedel_coverage 0.646
_reflns_Friedel_fraction_full 0.861
_reflns_Friedel_fraction_max 0.837
_reflns_number_gt 2613
_reflns_number_total 2754
_reflns_threshold_expression 'I > 2\s(I)'
_cod_data_source_file d5ce00073d2.cif
_cod_data_source_block 11
_cod_depositor_comments 'Adding full bibliography for 7250115--7250119.cif.'
_cod_database_code 7250118
_shelx_shelxl_version_number 2018/3
_shelx_space_group_comment
;
The symmetry employed for this shelxl refinement is uniquely defined
by the following loop, which should always be used as a source of
symmetry information in preference to the above space-group names.
They are only intended as comments.
;
_olex2_refinement_description
;
1. Fixed Uiso
 At 1.2 times of:
  All C(H) groups, All N(H) groups
2.a Aromatic/amide H refined with riding coordinates:
 N3(H6), N1(H1), C12(H9), C9(H7), C10(H8), C4(H4), C2(H3), C5(H5), C1(H2)
;
_olex2_submission_special_instructions 'No special instructions were received'

loop_
_space_group_symop_operation_xyz
'x, y, z'
'-x, -y, z'
'x+1/2, -y+1/2, z+1/2'
'-x+1/2, y+1/2, z+1/2'

loop_
_atom_site_label
_atom_site_type_symbol
_atom_site_fract_x
_atom_site_fract_y
_atom_site_fract_z
_atom_site_U_iso_or_equiv
_atom_site_adp_type
_atom_site_occupancy
_atom_site_site_symmetry_order
_atom_site_calc_flag
_atom_site_refinement_flags_posn
_atom_site_refinement_flags_adp
_atom_site_refinement_flags_occupancy
_atom_site_disorder_assembly
_atom_site_disorder_group
S1 S 0.87928(5) 0.11341(2) 0.77432(19) 0.02073(19) Uani 1 1 d . . . . .
O2 O 0.91979(18) 0.08014(7) 1.0120(5) 0.0303(5) Uani 1 1 d . . . . .
O1 O 0.86537(16) 0.16695(7) 0.8728(6) 0.0327(6) Uani 1 1 d . . . . .
O3 O 0.78569(16) 0.09199(7) 0.6296(6) 0.0295(5) Uani 1 1 d . . . . .
N3 N 0.76756(17) 0.25465(8) 0.6558(6) 0.0207(5) Uani 1 1 d . . . . .
H6 H 0.790914 0.222262 0.674661 0.025 Uiso 1 1 calc R U . . .
N4 N 0.67501(18) 0.32134(8) 0.4899(6) 0.0223(5) Uani 1 1 d . . . . .
N2 N 0.80273(17) 0.29594(8) 0.8151(6) 0.0225(5) Uani 1 1 d . . . . .
N5 N 0.50901(18) 0.17229(9) -0.1174(6) 0.0261(5) Uani 1 1 d . . . . .
N1 N 0.7654(2) 0.48941(8) 1.0270(6) 0.0281(6) Uani 1 1 d . . . . .
H1 H 0.768197 0.521608 1.097644 0.034 Uiso 1 1 calc R U . . .
O4 O 0.96872(18) 0.11429(10) 0.5378(6) 0.0370(6) Uani 1 1 d . . . . .
C6 C 0.7443(2) 0.33509(9) 0.7072(7) 0.0204(6) Uani 1 1 d . . . . .
C8 C 0.6315(2) 0.23552(9) 0.2638(8) 0.0201(5) Uani 1 1 d . . . . .
C12 C 0.6444(2) 0.18124(10) 0.2628(8) 0.0230(6) Uani 1 1 d . . . . .
H9 H 0.694808 0.164646 0.388854 0.028 Uiso 1 1 calc R U . . .
C9 C 0.5566(2) 0.25745(10) 0.0725(7) 0.0241(6) Uani 1 1 d . . . . .
H7 H 0.545091 0.294310 0.070064 0.029 Uiso 1 1 calc R U . . .
C7 C 0.6914(2) 0.27000(10) 0.4634(7) 0.0204(6) Uani 1 1 d . . . . .
C3 C 0.7538(2) 0.38931(9) 0.8173(7) 0.0210(6) Uani 1 1 d . . . . .
N6 N 0.5924(2) 0.05048(10) 0.0606(8) 0.0401(7) Uani 1 1 d . . . . .
C10 C 0.4987(2) 0.22451(12) -0.1157(7) 0.0257(6) Uani 1 1 d . . . . .
H8 H 0.449371 0.240023 -0.249425 0.031 Uiso 1 1 calc R U . . .
C4 C 0.6823(2) 0.42714(10) 0.7194(8) 0.0272(7) Uani 1 1 d . . . . .
H4 H 0.628837 0.418315 0.578702 0.033 Uiso 1 1 calc R U . . .
C2 C 0.8325(2) 0.40331(10) 1.0203(7) 0.0252(6) Uani 1 1 d . . . . .
H3 H 0.882546 0.378058 1.087556 0.030 Uiso 1 1 calc R U . . .
C11 C 0.5810(2) 0.15226(10) 0.0715(7) 0.0240(6) Uani 1 1 d . . . . .
C5 C 0.6897(2) 0.47738(11) 0.8282(8) 0.0301(7) Uani 1 1 d . . . . .
H5 H 0.641370 0.503571 0.762775 0.036 Uiso 1 1 calc R U . . .
C1 C 0.8368(2) 0.45429(11) 1.1219(8) 0.0284(7) Uani 1 1 d . . . . .
H2 H 0.890312 0.464513 1.259218 0.034 Uiso 1 1 calc R U . . .
C13 C 0.5888(2) 0.09525(11) 0.0680(8) 0.0294(7) Uani 1 1 d . . . . .
H10 H 0.954(4) 0.099(2) 0.359(15) 0.082(17) Uiso 1 1 d . . . . .

loop_
_atom_site_aniso_label
_atom_site_aniso_U_11
_atom_site_aniso_U_22
_atom_site_aniso_U_33
_atom_site_aniso_U_23
_atom_site_aniso_U_13
_atom_site_aniso_U_12
S1 0.0224(3) 0.0152(3) 0.0245(4) 0.0005(3) 0.0014(3) -0.0009(2)
O2 0.0450(13) 0.0199(9) 0.0261(12) 0.0020(9) -0.0033(10) 0.0020(9)
O1 0.0326(11) 0.0168(9) 0.0487(17) -0.0028(9) -0.0067(10) 0.0017(8)
O3 0.0237(10) 0.0222(9) 0.0426(14) -0.0034(10) -0.0030(10) -0.0047(8)
N3 0.0213(11) 0.0150(10) 0.0257(13) -0.0036(9) 0.0010(10) 0.0006(8)
N4 0.0255(12) 0.0173(10) 0.0241(13) -0.0016(10) 0.0005(10) -0.0009(9)
N2 0.0226(11) 0.0161(10) 0.0287(15) -0.0028(10) 0.0024(11) -0.0015(8)
N5 0.0205(11) 0.0304(12) 0.0272(14) -0.0053(11) 0.0033(10) -0.0014(10)
N1 0.0350(14) 0.0151(10) 0.0341(16) -0.0016(11) 0.0053(12) -0.0001(9)
O4 0.0274(12) 0.0584(16) 0.0253(14) -0.0049(12) 0.0047(10) -0.0110(10)
C6 0.0202(12) 0.0169(12) 0.0241(17) 0.0006(10) 0.0038(11) -0.0006(9)
C8 0.0192(12) 0.0205(11) 0.0205(13) -0.0045(14) 0.0049(11) -0.0014(9)
C12 0.0230(12) 0.0215(12) 0.0246(15) -0.0017(13) 0.0044(13) 0.0010(10)
C9 0.0218(13) 0.0239(13) 0.0267(16) -0.0013(12) 0.0048(12) 0.0026(11)
C7 0.0211(13) 0.0198(12) 0.0202(15) 0.0023(11) 0.0033(11) -0.0013(10)
C3 0.0210(13) 0.0171(12) 0.0249(19) 0.0012(11) 0.0053(12) 0.0017(9)
N6 0.0382(15) 0.0273(14) 0.055(2) -0.0106(14) -0.0001(15) -0.0035(11)
C10 0.0182(13) 0.0319(14) 0.0271(15) -0.0031(13) 0.0010(11) 0.0015(11)
C4 0.0264(14) 0.0211(13) 0.034(2) 0.0035(13) 0.0001(13) 0.0013(10)
C2 0.0269(14) 0.0185(12) 0.0302(18) 0.0019(13) 0.0008(13) 0.0005(11)
C11 0.0238(14) 0.0229(13) 0.0255(16) -0.0051(12) 0.0043(12) -0.0017(11)
C5 0.0300(15) 0.0212(12) 0.039(2) 0.0033(13) 0.0032(14) 0.0041(11)
C1 0.0290(15) 0.0228(14) 0.0334(19) -0.0012(13) 0.0011(14) -0.0025(11)
C13 0.0251(14) 0.0272(15) 0.0359(19) -0.0091(14) 0.0027(14) -0.0036(12)

loop_
_atom_type_symbol
_atom_type_description
_atom_type_scat_dispersion_real
_atom_type_scat_dispersion_imag
_atom_type_scat_source
C C 0.0137 0.0067 'International Tables Vol C Tables 4.2.6.8 and 6.1.1.4'
H H 0.0000 0.0000 'International Tables Vol C Tables 4.2.6.8 and 6.1.1.4'
N N 0.0241 0.0134 'International Tables Vol C Tables 4.2.6.8 and 6.1.1.4'
O O 0.0389 0.0241 'International Tables Vol C Tables 4.2.6.8 and 6.1.1.4'
S S 0.2925 0.4295 'International Tables Vol C Tables 4.2.6.8 and 6.1.1.4'

loop_
_geom_angle_atom_site_label_1
_geom_angle_atom_site_label_2
_geom_angle_atom_site_label_3
_geom_angle
_geom_angle_site_symmetry_1
_geom_angle_site_symmetry_3
_geom_angle_publ_flag
O2 S1 O4 104.80(14) . . ?
O1 S1 O2 111.61(14) . . ?
O1 S1 O3 113.12(12) . . ?
O1 S1 O4 106.52(13) . . ?
O3 S1 O2 113.21(13) . . ?
O3 S1 O4 106.87(14) . . ?
N2 N3 H6 124.8 . . ?
N2 N3 C7 110.3(2) . . ?
C7 N3 H6 124.8 . . ?
C7 N4 C6 102.6(2) . . ?
C6 N2 N3 102.1(2) . . ?
C10 N5 C11 116.1(2) . . ?
C5 N1 H1 118.8 . . ?
C1 N1 H1 118.8 . . ?
C1 N1 C5 122.5(3) . . ?
S1 O4 H10 117(3) . . ?
N4 C6 C3 122.4(2) . . ?
N2 C6 N4 115.1(2) . . ?
N2 C6 C3 122.4(3) . . ?
C12 C8 C9 118.4(3) . . ?
C12 C8 C7 122.5(3) . . ?
C9 C8 C7 119.1(2) . . ?
C8 C12 H9 121.2 . . ?
C11 C12 C8 117.7(3) . . ?
C11 C12 H9 121.2 . . ?
C8 C9 H7 120.5 . . ?
C8 C9 C10 119.1(3) . . ?
C10 C9 H7 120.5 . . ?
N3 C7 C8 125.8(2) . . ?
N4 C7 N3 109.8(2) . . ?
N4 C7 C8 124.4(3) . . ?
C4 C3 C6 119.5(3) . . ?
C4 C3 C2 119.4(2) . . ?
C2 C3 C6 121.1(2) . . ?
N5 C10 C9 123.4(3) . . ?
N5 C10 H8 118.3 . . ?
C9 C10 H8 118.3 . . ?
C3 C4 H4 120.4 . . ?
C5 C4 C3 119.3(3) . . ?
C5 C4 H4 120.4 . . ?
C3 C2 H3 120.5 . . ?
C1 C2 C3 119.0(3) . . ?
C1 C2 H3 120.5 . . ?
N5 C11 C12 125.3(3) . . ?
N5 C11 C13 114.7(3) . . ?
C12 C11 C13 120.0(3) . . ?
N1 C5 C4 119.9(3) . . ?
N1 C5 H5 120.1 . . ?
C4 C5 H5 120.1 . . ?
N1 C1 C2 119.9(3) . . ?
N1 C1 H2 120.1 . . ?
C2 C1 H2 120.1 . . ?
N6 C13 C11 178.1(4) . . ?

loop_
_geom_bond_atom_site_label_1
_geom_bond_atom_site_label_2
_geom_bond_distance
_geom_bond_site_symmetry_2
_geom_bond_publ_flag
S1 O2 1.455(2) . ?
S1 O1 1.444(2) . ?
S1 O3 1.453(2) . ?
S1 O4 1.549(2) . ?
N3 H6 0.8800 . ?
N3 N2 1.347(3) . ?
N3 C7 1.349(4) . ?
N4 C6 1.355(4) . ?
N4 C7 1.329(3) . ?
N2 C6 1.331(3) . ?
N5 C10 1.336(4) . ?
N5 C11 1.342(4) . ?
N1 H1 0.8800 . ?
N1 C5 1.342(4) . ?
N1 C1 1.338(4) . ?
O4 H10 0.91(6) . ?
C6 C3 1.471(3) . ?
C8 C12 1.392(3) . ?
C8 C9 1.393(4) . ?
C8 C7 1.464(4) . ?
C12 H9 0.9500 . ?
C12 C11 1.386(4) . ?
C9 H7 0.9500 . ?
C9 C10 1.397(4) . ?
C3 C4 1.391(4) . ?
C3 C2 1.394(4) . ?
N6 C13 1.142(4) . ?
C10 H8 0.9500 . ?
C4 H4 0.9500 . ?
C4 C5 1.373(4) . ?
C2 H3 0.9500 . ?
C2 C1 1.377(4) . ?
C11 C13 1.455(4) . ?
C5 H5 0.9500 . ?
C1 H2 0.9500 . ?

loop_
_geom_hbond_atom_site_label_D
_geom_hbond_atom_site_label_H
_geom_hbond_atom_site_label_A
_geom_hbond_distance_DH
_geom_hbond_distance_HA
_geom_hbond_distance_DA
_geom_hbond_angle_DHA
_geom_hbond_site_symmetry_A
_geom_hbond_publ_flag
N3 H6 O1 0.88 1.91 2.731(3) 154.1 . yes
N1 H1 O3 0.88 1.92 2.730(3) 151.9 4_655 yes
O4 H10 O2 0.91(6) 1.69(7) 2.589(3) 172(5) 1_554 yes

loop_
_geom_torsion_atom_site_label_1
_geom_torsion_atom_site_label_2
_geom_torsion_atom_site_label_3
_geom_torsion_atom_site_label_4
_geom_torsion
_geom_torsion_site_symmetry_1
_geom_torsion_site_symmetry_2
_geom_torsion_site_symmetry_3
_geom_torsion_site_symmetry_4
_geom_torsion_publ_flag
N3 N2 C6 N4 -0.3(3) . . . . ?
N3 N2 C6 C3 179.3(2) . . . . ?
N4 C6 C3 C4 6.8(4) . . . . ?
N4 C6 C3 C2 -173.8(3) . . . . ?
N2 N3 C7 N4 0.3(3) . . . . ?
N2 N3 C7 C8 -177.1(2) . . . . ?
N2 C6 C3 C4 -172.7(3) . . . . ?
N2 C6 C3 C2 6.6(4) . . . . ?
C6 N4 C7 N3 -0.4(3) . . . . ?
C6 N4 C7 C8 177.0(3) . . . . ?
C6 C3 C4 C5 178.4(3) . . . . ?
C6 C3 C2 C1 -178.6(3) . . . . ?
C8 C12 C11 N5 1.1(5) . . . . ?
C8 C12 C11 C13 -178.1(3) . . . . ?
C8 C9 C10 N5 1.9(4) . . . . ?
C12 C8 C9 C10 -1.0(4) . . . . ?
C12 C8 C7 N3 3.1(5) . . . . ?
C12 C8 C7 N4 -173.8(3) . . . . ?
C9 C8 C12 C11 -0.3(4) . . . . ?
C9 C8 C7 N3 -178.7(3) . . . . ?
C9 C8 C7 N4 4.4(4) . . . . ?
C7 N3 N2 C6 0.0(3) . . . . ?
C7 N4 C6 N2 0.4(3) . . . . ?
C7 N4 C6 C3 -179.2(3) . . . . ?
C7 C8 C12 C11 177.9(3) . . . . ?
C7 C8 C9 C10 -179.3(3) . . . . ?
C3 C4 C5 N1 -0.1(5) . . . . ?
C3 C2 C1 N1 0.5(4) . . . . ?
C10 N5 C11 C12 -0.3(4) . . . . ?
C10 N5 C11 C13 178.9(3) . . . . ?
C4 C3 C2 C1 0.8(4) . . . . ?
C2 C3 C4 C5 -1.0(4) . . . . ?
C11 N5 C10 C9 -1.2(4) . . . . ?
C5 N1 C1 C2 -1.6(5) . . . . ?
C1 N1 C5 C4 1.4(5) . . . . ?
